data_1509739
loop_
_publ_author_name
'Kuz'ma, Yu.B.'
'Zhak, O.V.'
'Bilas, N.R.'
'Stel'makhovich, B.M.'

_publ_section_title
;
 The Gd - Ag - Al system
;
_journal_name_full 'Journal of Alloys Compd.'
_journal_page_first 243
_journal_page_last 248
_journal_volume 363
_journal_year 2004
_chemical_formula_sum 'Ag2.55 Al8.45 Gd3'
_chemical_name_systematic 'Gd3 Ag2.55 Al8.45'
_space_group_IT_number 71
_symmetry_space_group_name_Hall '-I 2 2'
_symmetry_space_group_name_H-M 'I m m m'
_cell_angle_alpha 90
_cell_angle_beta 90
_cell_angle_gamma 90
_cell_formula_units_Z 2
_cell_length_a 4.3306
_cell_length_b 12.6706
_cell_length_c 10.0145
_cell_volume 549.509
_citation_journal_id_ASTM JALCEU
_cod_data_source_file silver2-3_215.cif
_cod_data_source_block Ag2.55Al8.45Gd3
_cod_original_cell_volume 549.5086
_cod_database_code 1509739

loop_
_symmetry_equiv_pos_as_xyz
x,y,z
-x,-y,z
x,-y,-z
-x,y,-z
-x,-y,-z
x,y,-z
-x,y,z
x,-y,z
x+1/2,y+1/2,z+1/2
-x+1/2,-y+1/2,z+1/2
x+1/2,-y+1/2,-z+1/2
-x+1/2,y+1/2,-z+1/2
-x+1/2,-y+1/2,-z+1/2
x+1/2,y+1/2,-z+1/2
-x+1/2,y+1/2,z+1/2
x+1/2,-y+1/2,z+1/2

loop_
_atom_site_label
_atom_site_type_symbol
_atom_site_fract_x
_atom_site_fract_y
_atom_site_fract_z
_atom_site_occupancy
_atom_site_U_iso_or_equiv
Gd2 Gd 0 0.6869 0 1 0.0
Al4 Al 0 0.6593 0.6319 0.657 0.0
Al1 Al 0 0 0.5 1 0.0
Al2 Al 0.5 0 0.2904 0.55 0.0
Ag1 Ag 0.5 0 0.2904 0.45 0.0
Gd1 Gd 0 0 0 1 0.0
Al3 Al 0 0.1367 0.2747 0.931 0.0
Ag3 Ag 0 0.6593 0.6319 0.343 0.0
Ag2 Ag 0 0.1367 0.2747 0.069 0.0
